data_7038344
loop_
_publ_author_name
'Artyushin, Oleg I.'
'Matveeva, Ekaterina V.'
'Vologzhanina, Anna V.'
'Voloshin, Yan Z.'

_publ_section_title
;
 Clathrochelates meet phosphorus. New thio- and phosphorylation reactions
 of an iron(ii) dichloroclathrochelate precursor and preparation of its
 first phosphorus(iii)-containing macrobicyclic derivative.
;
_journal_issue 12
_journal_name_full 'Dalton transactions (Cambridge, England : 2003)'
_journal_page_first 5328
_journal_page_last 5333
_journal_paper_doi 10.1039/c6dt00164e
_journal_volume 45
_journal_year 2016
_chemical_formula_moiety 'C34 H30 B2 Cl F2 Fe N6 O8 P S, 2(C H Cl2)'
_chemical_formula_sum 'C36 H34 B2 Cl5 F2 Fe N6 O8 P S'
_chemical_formula_weight 1034.44
_chemical_name_systematic
;
 ?
;
_space_group_crystal_system orthorhombic
_space_group_IT_number 19
_space_group_name_Hall 'P 2ac 2ab'
_space_group_name_H-M_alt 'P 21 21 21'
_symmetry_space_group_name_Hall 'P 2ac 2ab'
_symmetry_space_group_name_H-M 'P 21 21 21'
_atom_sites_solution_hydrogens geom
_audit_creation_date 2015-12-18
_audit_creation_method
;
Olex2 1.2
(compiled 2015.09.30 svn.r3233 for OlexSys, GUI svn.r5103)
;
_audit_update_record
;
2015-12-18 deposited with the CCDC.
2016-02-05 downloaded from the CCDC.
;
_cell_angle_alpha 90
_cell_angle_beta 90
_cell_angle_gamma 90
_cell_formula_units_Z 4
_cell_length_a 15.441(2)
_cell_length_b 16.407(2)
_cell_length_c 17.367(2)
_cell_measurement_reflns_used 9020
_cell_measurement_temperature 100
_cell_measurement_theta_max 24.56
_cell_measurement_theta_min 2.16
_cell_volume 4399.8(9)
_computing_molecular_graphics 'Olex2 (Dolomanov et al., 2009)'
_computing_publication_material 'Olex2 (Dolomanov et al., 2009)'
_computing_structure_refinement 'XL (Sheldrick, 2008)'
_diffrn_ambient_temperature 100
_diffrn_detector_area_resol_mean 8
_diffrn_measured_fraction_theta_full 0.997
_diffrn_measured_fraction_theta_max 0.997
_diffrn_measurement_device_type apex
_diffrn_measurement_method '\w and \f scans'
_diffrn_radiation_monochromator graphite
_diffrn_radiation_type MoK\a
_diffrn_radiation_wavelength 0.71073
_diffrn_reflns_av_R_equivalents 0.1152
_diffrn_reflns_av_unetI/netI 0.0879
_diffrn_reflns_Laue_measured_fraction_full 0.997
_diffrn_reflns_Laue_measured_fraction_max 0.997
_diffrn_reflns_limit_h_max 19
_diffrn_reflns_limit_h_min -19
_diffrn_reflns_limit_k_max 20
_diffrn_reflns_limit_k_min -20
_diffrn_reflns_limit_l_max 21
_diffrn_reflns_limit_l_min -21
_diffrn_reflns_number 55428
_diffrn_reflns_point_group_measured_fraction_full 0.998
_diffrn_reflns_point_group_measured_fraction_max 0.998
_diffrn_reflns_theta_full 25.242
_diffrn_reflns_theta_max 25.998
_diffrn_reflns_theta_min 1.765
_diffrn_source 'sealed tube'
_diffrn_standards_number 0
_exptl_absorpt_coefficient_mu 0.796
_exptl_absorpt_correction_T_max 0.970
_exptl_absorpt_correction_T_min 0.869
_exptl_absorpt_correction_type multi-scan
_exptl_absorpt_process_details 'SADABS (Sheldrick, 1998)'
_exptl_crystal_colour 'light brown'
_exptl_crystal_colour_modifier light
_exptl_crystal_colour_primary brown
_exptl_crystal_density_diffrn 1.562
_exptl_crystal_description plate
_exptl_crystal_F_000 2104
_exptl_crystal_recrystallization_method 'Re-crystallisation from solvent: dichloromethane/hexane '
_exptl_crystal_size_max 0.28
_exptl_crystal_size_mid 0.15
_exptl_crystal_size_min 0.04
_refine_diff_density_max 1.473
_refine_diff_density_min -0.627
_refine_diff_density_rms 0.111
_refine_ls_abs_structure_details
;
 Refined as a perfect inversion twin.
;
_refine_ls_extinction_method none
_refine_ls_goodness_of_fit_ref 1.046
_refine_ls_hydrogen_treatment constr
_refine_ls_matrix_type full
_refine_ls_number_parameters 483
_refine_ls_number_reflns 8621
_refine_ls_number_restraints 17
_refine_ls_restrained_S_all 1.046
_refine_ls_R_factor_all 0.1366
_refine_ls_R_factor_gt 0.0937
_refine_ls_shift/su_max 0.002
_refine_ls_shift/su_mean 0.000
_refine_ls_structure_factor_coef Fsqd
_refine_ls_weighting_details 'w=1/[\s^2^(Fo^2^)+(0.0100P)^2^+32.1919P] where P=(Fo^2^+2Fc^2^)/3'
_refine_ls_weighting_scheme calc
_refine_ls_wR_factor_gt 0.1754
_refine_ls_wR_factor_ref 0.1928
_reflns_Friedel_coverage 0.807
_reflns_Friedel_fraction_full 1.000
_reflns_Friedel_fraction_max 1.000
_reflns_number_gt 5649
_reflns_number_total 8621
_reflns_threshold_expression 'I > 2\s(I)'
_cod_data_source_file c6dt00164e2.cif
_cod_data_source_block od2
_cod_depositor_comments 'Adding full bibliography for 7038343--7038346.cif.'
_cod_original_cell_volume 4399.8(10)
_cod_database_code 7038344
_shelxl_version_number 2014-3
_shelx_space_group_comment
;
The symmetry employed for this shelxl refinement is uniquely defined
by the following loop, which should always be used as a source of
symmetry information in preference to the above space-group names.
They are only intended as comments.
;
_olex2_refinement_description
;
1. Fixed Uiso
 At 1.2 times of:
  All C(H) groups, All C(H,H) groups
 At 1.5 times of:
  All C(H,H,H) groups
2. Restrained distances
 C31A-C32A = C31B-C32B = C33A-C34A = C33B-C34B
 1.5 with sigma of 0.005
 O8A-C33A \\sim O8B-C33B
 with sigma of 0.005
3. Uiso/Uaniso restraints and constraints
Uanis(N1) \\sim Ueq, Uanis(B1) \\sim Ueq: with sigma of 0.008 and sigma for
terminal atoms of 0.008
Uiso(O8A) = Uiso(C33A) = Uiso(C34A)
Uiso(O8B) = Uiso(C33B) = Uiso(C34B)
Uiso(C32A) = Uiso(C32B)
Uanis(C15) = Uanis(C16) = Uanis(C17)
4. Others
 Fixed Sof: C31A(0.5) H31A(0.5) H31B(0.5) C32A(0.5) H32A(0.5) H32B(0.5)
 H32C(0.5) S1A(0.5) O8A(0.5) C33A(0.5) H33A(0.5) H33B(0.5) C34A(0.5) H34A(0.5)
 H34B(0.5) H34C(0.5) S1B(0.5) C31B(0.5) H31C(0.5) H31D(0.5) C32B(0.5) H32D(0.5)
 H32E(0.5) H32F(0.5) O8B(0.5) C33B(0.5) H33C(0.5) H33D(0.5) C34B(0.5) H34D(0.5)
 H34E(0.5) H34F(0.5)
5.a Secondary CH2 refined with riding coordinates:
 C31A(H31A,H31B), C33A(H33A,H33B), C31B(H31C,H31D), C33B(H33C,H33D)
5.b Me refined with riding coordinates:
 C32A(H32A,H32B,H32C), C34A(H34A,H34B,H34C), C32B(H32D,H32E,H32F)
5.c Aromatic/amide H refined with riding coordinates:
 C8(H8), C9(H9), C10(H10), C11(H11), C12(H12), C14(H14), C15(H15), C16(H16),
 C17(H17), C18(H18), C20(H20), C21(H21), C22(H22), C23(H23), C24(H24), C26(H26),
  C27(H27), C28(H28), C29(H29), C30(H30)
5.d Idealised Me refined as rotating group:
 C34B(H34D,H34E,H34F)
;
_olex2_submission_special_instructions 'No special instructions were received'

loop_
_space_group_symop_operation_xyz
'x, y, z'
'-x+1/2, -y, z+1/2'
'-x, y+1/2, -z+1/2'
'x+1/2, -y+1/2, -z'

loop_
_atom_site_label
_atom_site_type_symbol
_atom_site_fract_x
_atom_site_fract_y
_atom_site_fract_z
_atom_site_U_iso_or_equiv
_atom_site_adp_type
_atom_site_occupancy
_atom_site_site_symmetry_order
_atom_site_calc_flag
_atom_site_refinement_flags_posn
_atom_site_refinement_flags_adp
_atom_site_refinement_flags_occupancy
_atom_site_disorder_assembly
_atom_site_disorder_group
Fe1 Fe 0.80806(11) 0.81793(11) 0.25618(8) 0.0311(4) Uani 1 1 d . . . . .
P1 P 0.6822(4) 1.0674(2) 0.2642(2) 0.0716(14) Uani 1 1 d . . . . .
F1 F 0.5301(4) 0.8040(5) 0.2656(4) 0.0440(19) Uani 1 1 d . . . . .
F2 F 1.0886(4) 0.8335(6) 0.2457(4) 0.062(2) Uani 1 1 d . . . . .
O1 O 0.6420(5) 0.8919(5) 0.2401(5) 0.039(2) Uani 1 1 d . . . . .
O2 O 0.9691(6) 0.9025(7) 0.2864(5) 0.058(3) Uani 1 1 d . . . . .
O3 O 0.6527(5) 0.7870(6) 0.3400(4) 0.036(2) Uani 1 1 d . . . . .
O4 O 0.9767(5) 0.7552(7) 0.2956(5) 0.049(3) Uani 1 1 d . . . . .
O5 O 0.6476(5) 0.7470(6) 0.2060(4) 0.037(2) Uani 1 1 d . . . . .
O6 O 0.9667(5) 0.8191(7) 0.1700(4) 0.043(2) Uani 1 1 d . . . . .
N1 N 0.7290(6) 0.9062(6) 0.2479(6) 0.035(2) Uani 1 1 d . U . . .
N2 N 0.8806(7) 0.9090(8) 0.2802(5) 0.044(3) Uani 1 1 d . . . . .
N3 N 0.7408(6) 0.7791(7) 0.3407(5) 0.031(2) Uani 1 1 d . . . . .
N4 N 0.8900(6) 0.7534(7) 0.3114(5) 0.039(3) Uani 1 1 d . . . . .
N5 N 0.7349(6) 0.7536(6) 0.1901(5) 0.028(2) Uani 1 1 d . . . . .
N6 N 0.8818(6) 0.8000(7) 0.1687(5) 0.039(3) Uani 1 1 d . . . . .
Cl1 Cl 0.9088(4) 1.0661(4) 0.2911(3) 0.119(2) Uani 1 1 d . . . . .
B1 B 0.6189(8) 0.8088(9) 0.2633(7) 0.031(3) Uani 1 1 d . U . . .
B2 B 1.0015(10) 0.8254(14) 0.2471(9) 0.059(5) Uani 1 1 d . . . . .
C1 C 0.7571(10) 0.9804(9) 0.2577(9) 0.053(4) Uani 1 1 d . . . . .
C2 C 0.8478(10) 0.9822(9) 0.2757(8) 0.049(4) Uani 1 1 d . . . . .
C3 C 0.7731(8) 0.7270(8) 0.3872(6) 0.029(3) Uani 1 1 d . . . . .
C4 C 0.8652(8) 0.7145(8) 0.3732(7) 0.032(3) Uani 1 1 d . . . . .
C5 C 0.7646(8) 0.7310(9) 0.1254(6) 0.035(3) Uani 1 1 d . . . . .
C6 C 0.8545(8) 0.7517(8) 0.1152(6) 0.029(3) Uani 1 1 d . . . . .
C7 C 0.7221(7) 0.6768(8) 0.4466(6) 0.027(3) Uani 1 1 d . . . . .
C8 C 0.6601(9) 0.7176(9) 0.4897(7) 0.044(4) Uani 1 1 d . . . . .
H8 H 0.6498 0.7742 0.4827 0.053 Uiso 1 1 calc R . . . .
C9 C 0.6131(9) 0.6725(10) 0.5441(7) 0.048(4) Uani 1 1 d . . . . .
H9 H 0.5706 0.6989 0.5748 0.057 Uiso 1 1 calc R . . . .
C10 C 0.6278(10) 0.5918(11) 0.5530(8) 0.055(4) Uani 1 1 d . . . . .
H10 H 0.5944 0.5618 0.5892 0.066 Uiso 1 1 calc R . . . .
C11 C 0.6919(9) 0.5516(8) 0.5095(7) 0.047(3) Uani 1 1 d . . . . .
H11 H 0.7031 0.4952 0.5172 0.056 Uiso 1 1 calc R . . . .
C12 C 0.7386(8) 0.5957(8) 0.4550(8) 0.040(3) Uani 1 1 d . . . . .
H12 H 0.7813 0.5697 0.4242 0.048 Uiso 1 1 calc R . . . .
C13 C 0.9253(7) 0.6730(9) 0.4265(7) 0.039(3) Uani 1 1 d . . . . .
C14 C 0.9224(10) 0.6887(11) 0.5046(7) 0.056(4) Uani 1 1 d . . . . .
H14 H 0.8823 0.7271 0.5247 0.067 Uiso 1 1 calc R . . . .
C15 C 0.9780(10) 0.6484(11) 0.5530(11) 0.066(3) Uani 1 1 d . . . . .
H15 H 0.9754 0.6576 0.6070 0.079 Uiso 1 1 calc R . . . .
C16 C 1.0362(10) 0.5959(11) 0.5240(11) 0.066(3) Uani 1 1 d . . . . .
H16 H 1.0769 0.5722 0.5584 0.079 Uiso 1 1 calc R . . . .
C17 C 1.0406(10) 0.5750(11) 0.4499(10) 0.066(3) Uani 1 1 d . . . . .
H17 H 1.0787 0.5331 0.4332 0.079 Uiso 1 1 calc R . . . .
C18 C 0.9863(9) 0.6170(10) 0.3964(9) 0.053(4) Uani 1 1 d . . . . .
H18 H 0.9910 0.6078 0.3426 0.064 Uiso 1 1 calc R . . . .
C19 C 0.7161(8) 0.6869(9) 0.0652(6) 0.037(3) Uani 1 1 d . . . . .
C20 C 0.7150(9) 0.7106(10) -0.0100(7) 0.056(5) Uani 1 1 d . . . . .
H20 H 0.7483 0.7566 -0.0251 0.067 Uiso 1 1 calc R . . . .
C21 C 0.6675(9) 0.6701(11) -0.0648(9) 0.063(5) Uani 1 1 d . . . . .
H21 H 0.6668 0.6900 -0.1162 0.075 Uiso 1 1 calc R . . . .
C22 C 0.6198(11) 0.5996(11) -0.0463(9) 0.058(4) Uani 1 1 d . . . . .
H22 H 0.5910 0.5695 -0.0854 0.070 Uiso 1 1 calc R . . . .
C23 C 0.6156(8) 0.5748(11) 0.0305(11) 0.065(5) Uani 1 1 d . . . . .
H23 H 0.5818 0.5290 0.0452 0.078 Uiso 1 1 calc R . . . .
C24 C 0.6636(8) 0.6204(8) 0.0867(8) 0.039(3) Uani 1 1 d . . . . .
H24 H 0.6600 0.6054 0.1394 0.047 Uiso 1 1 calc R . . . .
C25 C 0.9101(7) 0.7191(7) 0.0519(6) 0.027(3) Uani 1 1 d . . . . .
C26 C 0.9209(14) 0.6404(9) 0.0456(8) 0.073(6) Uani 1 1 d . . . . .
H26 H 0.8945 0.6055 0.0824 0.087 Uiso 1 1 calc R . . . .
C27 C 0.9706(14) 0.6054(11) -0.0143(10) 0.084(6) Uani 1 1 d . . . . .
H27 H 0.9801 0.5483 -0.0168 0.101 Uiso 1 1 calc R . . . .
C28 C 1.0047(10) 0.6571(9) -0.0684(8) 0.052(4) Uani 1 1 d . . . . .
H28 H 1.0371 0.6353 -0.1101 0.062 Uiso 1 1 calc R . . . .
C29 C 0.9929(8) 0.7390(9) -0.0632(6) 0.037(3) Uani 1 1 d . . . . .
H29 H 1.0171 0.7740 -0.1010 0.045 Uiso 1 1 calc R . . . .
C30 C 0.9461(8) 0.7710(8) -0.0036(7) 0.038(3) Uani 1 1 d . . . . .
H30 H 0.9380 0.8283 0.0002 0.046 Uiso 1 1 calc R . . . .
O7 O 0.6183(8) 1.0535(8) 0.1992(8) 0.086(4) Uani 1 1 d . . . . .
C31A C 0.525(3) 1.034(2) 0.187(2) 0.084(12) Uiso 0.5 1 d D . P A 1
H31A H 0.4968 1.0228 0.2375 0.101 Uiso 0.5 1 calc R . P A 1
H31B H 0.5194 0.9843 0.1550 0.101 Uiso 0.5 1 calc R . P A 1
C32A C 0.481(2) 1.104(2) 0.148(2) 0.074(8) Uiso 0.5 1 d D . P A 1
H32A H 0.4198 1.0916 0.1404 0.110 Uiso 0.5 1 calc R . P A 1
H32B H 0.4863 1.1530 0.1808 0.110 Uiso 0.5 1 calc R . P A 1
H32C H 0.5088 1.1145 0.0985 0.110 Uiso 0.5 1 calc R . P A 1
S1A S 0.6167(6) 1.0753(6) 0.3625(5) 0.064(2) Uiso 0.5 1 d . . P B 1
O8A O 0.7299(16) 1.1424(16) 0.2553(17) 0.093(6) Uiso 0.5 1 d D . P B 1
C33A C 0.795(2) 1.206(2) 0.204(2) 0.093(6) Uiso 0.5 1 d D . P B 1
H33A H 0.8316 1.2420 0.2372 0.111 Uiso 0.5 1 calc R . P B 1
H33B H 0.8305 1.1786 0.1648 0.111 Uiso 0.5 1 calc R . P B 1
C34A C 0.717(2) 1.248(3) 0.173(2) 0.093(6) Uiso 0.5 1 d D . P B 1
H34A H 0.7350 1.2923 0.1381 0.139 Uiso 0.5 1 calc R . P B 1
H34B H 0.6816 1.2089 0.1441 0.139 Uiso 0.5 1 calc R . P B 1
H34C H 0.6827 1.2711 0.2151 0.139 Uiso 0.5 1 calc R . P B 1
S1B S 0.6730(7) 1.1020(6) 0.3627(5) 0.074(3) Uiso 0.5 1 d . . P B 2
C31B C 0.5276(19) 1.0483(19) 0.2292(19) 0.060(9) Uiso 0.5 1 d D . P A 2
H31C H 0.5271 1.0644 0.2841 0.072 Uiso 0.5 1 calc R . P A 2
H31D H 0.5076 0.9911 0.2259 0.072 Uiso 0.5 1 calc R . P A 2
C32B C 0.466(2) 1.102(2) 0.185(2) 0.074(8) Uiso 0.5 1 d D . P A 2
H32D H 0.4074 1.0963 0.2073 0.110 Uiso 0.5 1 calc R . P A 2
H32E H 0.4844 1.1588 0.1894 0.110 Uiso 0.5 1 calc R . P A 2
H32F H 0.4648 1.0855 0.1312 0.110 Uiso 0.5 1 calc R . P A 2
O8B O 0.7576(19) 1.1232(16) 0.2072(18) 0.098(7) Uiso 0.5 1 d D . P B 2
C33B C 0.725(3) 1.218(2) 0.236(2) 0.098(7) Uiso 0.5 1 d D . P B 2
H33C H 0.6922 1.2143 0.2844 0.118 Uiso 0.5 1 calc R . P B 2
H33D H 0.7766 1.2531 0.2446 0.118 Uiso 0.5 1 calc R . P B 2
C34B C 0.670(3) 1.254(3) 0.174(2) 0.098(7) Uiso 0.5 1 d D . P B 2
H34D H 0.6596 1.3114 0.1845 0.148 Uiso 0.5 1 calc GR . P B 2
H34E H 0.6144 1.2247 0.1720 0.148 Uiso 0.5 1 calc GR . P B 2
H34F H 0.6992 1.2481 0.1240 0.148 Uiso 0.5 1 calc GR . P B 2

loop_
_atom_site_aniso_label
_atom_site_aniso_U_11
_atom_site_aniso_U_22
_atom_site_aniso_U_33
_atom_site_aniso_U_23
_atom_site_aniso_U_13
_atom_site_aniso_U_12
Fe1 0.0306(8) 0.0517(10) 0.0110(6) -0.0017(8) 0.0017(7) -0.0022(9)
P1 0.135(4) 0.036(2) 0.044(2) 0.0040(18) -0.010(3) 0.002(3)
F1 0.026(3) 0.077(6) 0.029(4) -0.001(4) 0.003(3) 0.013(4)
F2 0.034(4) 0.120(7) 0.032(4) -0.023(5) 0.000(4) -0.016(4)
O1 0.043(5) 0.052(5) 0.022(4) -0.013(4) -0.003(4) 0.011(4)
O2 0.036(6) 0.106(9) 0.032(5) -0.032(5) 0.007(4) -0.027(6)
O3 0.018(4) 0.068(7) 0.023(4) 0.008(4) -0.001(3) 0.004(4)
O4 0.015(4) 0.100(8) 0.032(5) -0.005(5) -0.008(4) -0.007(5)
O5 0.024(4) 0.071(6) 0.016(4) 0.008(4) 0.000(3) -0.012(4)
O6 0.026(4) 0.082(7) 0.022(4) -0.003(5) 0.007(3) -0.013(5)
N1 0.039(5) 0.045(6) 0.021(4) -0.008(5) -0.005(5) 0.004(4)
N2 0.042(7) 0.071(9) 0.019(5) -0.020(5) 0.007(5) -0.005(6)
N3 0.026(6) 0.051(7) 0.017(5) -0.008(5) 0.003(4) -0.002(5)
N4 0.026(6) 0.066(8) 0.025(5) -0.005(5) 0.001(4) -0.002(6)
N5 0.022(5) 0.043(6) 0.019(5) 0.009(5) 0.000(4) 0.000(5)
N6 0.033(6) 0.060(8) 0.023(5) 0.003(5) -0.003(4) -0.006(6)
Cl1 0.143(5) 0.106(4) 0.108(4) -0.027(4) 0.061(4) -0.066(4)
B1 0.026(5) 0.041(7) 0.025(6) 0.011(6) -0.004(5) 0.016(5)
B2 0.045(8) 0.110(15) 0.021(7) -0.011(11) -0.002(7) -0.034(10)
C1 0.073(10) 0.050(9) 0.035(7) -0.018(7) 0.008(8) -0.014(7)
C2 0.053(9) 0.052(9) 0.043(8) -0.015(7) 0.014(7) -0.015(8)
C3 0.030(7) 0.041(8) 0.018(5) -0.005(5) -0.003(5) -0.002(6)
C4 0.034(7) 0.036(7) 0.027(6) -0.014(5) -0.004(5) -0.001(6)
C5 0.026(7) 0.058(9) 0.020(6) -0.004(6) -0.001(5) 0.007(6)
C6 0.036(7) 0.032(7) 0.020(5) -0.010(5) 0.002(5) -0.012(6)
C7 0.024(6) 0.031(7) 0.025(5) 0.006(5) 0.005(4) 0.004(6)
C8 0.047(8) 0.060(9) 0.024(6) 0.003(6) 0.002(6) 0.015(7)
C9 0.045(8) 0.069(11) 0.029(6) 0.021(7) 0.014(6) 0.028(8)
C10 0.052(9) 0.080(12) 0.033(7) 0.017(8) 0.015(7) 0.030(9)
C11 0.052(9) 0.040(8) 0.047(7) 0.011(6) 0.016(7) 0.010(7)
C12 0.028(7) 0.045(9) 0.047(8) -0.015(7) 0.002(6) 0.003(6)
C13 0.011(5) 0.064(10) 0.043(7) 0.003(7) 0.001(5) 0.007(6)
C14 0.062(9) 0.077(11) 0.029(7) 0.022(8) -0.005(6) -0.028(10)
C15 0.033(5) 0.080(8) 0.085(7) 0.016(6) -0.019(5) -0.010(5)
C16 0.033(5) 0.080(8) 0.085(7) 0.016(6) -0.019(5) -0.010(5)
C17 0.033(5) 0.080(8) 0.085(7) 0.016(6) -0.019(5) -0.010(5)
C18 0.034(8) 0.064(11) 0.062(10) -0.005(8) 0.002(7) 0.013(7)
C19 0.047(8) 0.040(8) 0.023(5) -0.013(6) -0.006(5) 0.013(7)
C20 0.039(8) 0.097(13) 0.031(7) -0.028(7) -0.001(6) -0.006(8)
C21 0.034(8) 0.101(14) 0.053(8) -0.032(9) -0.013(6) -0.001(9)
C22 0.057(10) 0.071(12) 0.047(9) -0.002(8) -0.020(8) -0.012(9)
C23 0.014(7) 0.070(12) 0.110(15) 0.010(10) -0.005(8) -0.013(7)
C24 0.035(7) 0.040(8) 0.042(7) -0.012(6) -0.013(6) -0.006(6)
C25 0.026(6) 0.029(7) 0.026(6) 0.000(5) -0.001(5) -0.004(5)
C26 0.146(18) 0.036(9) 0.037(8) -0.002(7) 0.051(10) -0.027(10)
C27 0.124(17) 0.059(12) 0.069(12) -0.005(9) 0.054(12) -0.022(12)
C28 0.059(10) 0.058(10) 0.038(8) -0.007(7) 0.028(7) -0.013(8)
C29 0.037(7) 0.057(10) 0.018(6) -0.006(6) 0.003(5) 0.001(7)
C30 0.042(8) 0.043(9) 0.029(6) -0.005(6) 0.005(6) 0.002(7)
O7 0.074(8) 0.083(9) 0.103(10) -0.030(8) 0.016(8) -0.031(7)

loop_
_atom_type_symbol
_atom_type_description
_atom_type_scat_dispersion_real
_atom_type_scat_dispersion_imag
_atom_type_scat_source
C C 0.0033 0.0016 'International Tables Vol C Tables 4.2.6.8 and 6.1.1.4'
H H 0.0000 0.0000 'International Tables Vol C Tables 4.2.6.8 and 6.1.1.4'
B B 0.0013 0.0007 'International Tables Vol C Tables 4.2.6.8 and 6.1.1.4'
N N 0.0061 0.0033 'International Tables Vol C Tables 4.2.6.8 and 6.1.1.4'
O O 0.0106 0.0060 'International Tables Vol C Tables 4.2.6.8 and 6.1.1.4'
F F 0.0171 0.0103 'International Tables Vol C Tables 4.2.6.8 and 6.1.1.4'
P P 0.1023 0.0942 'International Tables Vol C Tables 4.2.6.8 and 6.1.1.4'
S S 0.1246 0.1234 'International Tables Vol C Tables 4.2.6.8 and 6.1.1.4'
Cl Cl 0.1484 0.1585 'International Tables Vol C Tables 4.2.6.8 and 6.1.1.4'
Fe Fe 0.3463 0.8444 'International Tables Vol C Tables 4.2.6.8 and 6.1.1.4'

loop_
_geom_angle_atom_site_label_1
_geom_angle_atom_site_label_2
_geom_angle_atom_site_label_3
_geom_angle
N1 Fe1 N2 78.3(5)
N1 Fe1 N3 87.9(5)
N1 Fe1 N4 152.5(4)
N1 Fe1 N5 89.8(4)
N1 Fe1 N6 115.9(5)
N2 Fe1 N5 154.4(4)
N2 Fe1 N6 86.9(4)
N3 Fe1 N2 114.3(4)
N3 Fe1 N4 77.8(4)
N3 Fe1 N5 87.5(4)
N3 Fe1 N6 151.6(5)
N4 Fe1 N2 86.3(5)
N4 Fe1 N5 112.6(5)
N4 Fe1 N6 85.4(4)
N6 Fe1 N5 78.0(4)
C1 P1 S1A 115.0(6)
O7 P1 C1 104.2(7)
O7 P1 S1A 108.5(6)
O7 P1 S1B 134.4(7)
O7 P1 O8B 95.1(11)
O8A P1 C1 109.5(12)
O8A P1 O7 112.4(12)
O8A P1 S1A 107.2(13)
S1B P1 C1 110.6(6)
O8B P1 C1 87.3(10)
O8B P1 S1B 114.6(10)
N1 O1 B1 111.7(9)
N2 O2 B2 110.9(9)
N3 O3 B1 112.5(8)
N4 O4 B2 112.7(11)
N5 O5 B1 111.7(9)
N6 O6 B2 113.1(9)
O1 N1 Fe1 120.5(8)
C1 N1 Fe1 119.2(9)
C1 N1 O1 119.9(11)
O2 N2 Fe1 122.5(9)
C2 N2 Fe1 118.5(10)
C2 N2 O2 117.5(12)
O3 N3 Fe1 120.2(8)
C3 N3 Fe1 119.8(8)
C3 N3 O3 117.2(10)
O4 N4 Fe1 122.4(8)
C4 N4 Fe1 119.3(9)
C4 N4 O4 117.6(10)
O5 N5 Fe1 119.8(7)
C5 N5 Fe1 118.5(8)
C5 N5 O5 120.4(10)
O6 N6 Fe1 121.8(7)
C6 N6 Fe1 118.0(8)
C6 N6 O6 118.1(10)
F1 B1 O1 107.7(10)
F1 B1 O3 108.2(9)
F1 B1 O5 106.1(10)
O1 B1 O3 112.8(11)
O1 B1 O5 112.2(9)
O3 B1 O5 109.5(9)
F2 B2 O2 104.7(12)
F2 B2 O4 110.2(15)
F2 B2 O6 111.0(11)
O4 B2 O2 107.9(11)
O6 B2 O2 110.6(15)
O6 B2 O4 112.1(13)
N1 C1 P1 121.6(11)
N1 C1 C2 111.8(14)
C2 C1 P1 125.7(11)
N2 C2 Cl1 121.5(12)
N2 C2 C1 111.9(13)
C1 C2 Cl1 126.6(13)
N3 C3 C4 111.7(11)
N3 C3 C7 125.7(11)
C4 C3 C7 122.4(11)
N4 C4 C3 110.7(11)
N4 C4 C13 123.8(11)
C3 C4 C13 125.0(11)
N5 C5 C6 112.8(11)
N5 C5 C19 126.0(12)
C6 C5 C19 121.2(11)
N6 C6 C5 111.7(11)
N6 C6 C25 124.2(11)
C5 C6 C25 124.1(10)
C8 C7 C3 117.2(11)
C12 C7 C3 119.9(11)
C12 C7 C8 122.9(12)
C7 C8 H8 121.1
C7 C8 C9 117.8(13)
C9 C8 H8 121.1
C8 C9 H9 119.8
C10 C9 C8 120.4(13)
C10 C9 H9 119.8
C9 C10 H10 119.5
C9 C10 C11 121.0(14)
C11 C10 H10 119.5
C10 C11 H11 120.5
C12 C11 C10 119.0(13)
C12 C11 H11 120.5
C7 C12 C11 118.9(12)
C7 C12 H12 120.6
C11 C12 H12 120.6
C14 C13 C4 120.6(12)
C14 C13 C18 120.3(13)
C18 C13 C4 119.1(11)
C13 C14 H14 120.3
C15 C14 C13 119.5(17)
C15 C14 H14 120.3
C14 C15 H15 120.1
C16 C15 C14 119.9(18)
C16 C15 H15 120.1
C15 C16 H16 117.9
C17 C16 C15 124.1(17)
C17 C16 H16 117.9
C16 C17 H17 120.9
C16 C17 C18 118.2(17)
C18 C17 H17 120.9
C13 C18 C17 117.6(15)
C13 C18 H18 121.2
C17 C18 H18 121.2
C20 C19 C5 123.1(14)
C20 C19 C24 117.8(12)
C24 C19 C5 119.0(11)
C19 C20 H20 118.9
C19 C20 C21 122.2(16)
C21 C20 H20 118.9
C20 C21 H21 119.4
C20 C21 C22 121.2(16)
C22 C21 H21 119.4
C21 C22 H22 120.6
C23 C22 C21 118.8(14)
C23 C22 H22 120.6
C22 C23 H23 120.8
C22 C23 C24 118.3(14)
C24 C23 H23 120.8
C19 C24 C23 121.3(13)
C19 C24 H24 119.3
C23 C24 H24 119.3
C26 C25 C6 119.3(12)
C26 C25 C30 119.5(12)
C30 C25 C6 121.0(11)
C25 C26 H26 118.9
C25 C26 C27 122.1(14)
C27 C26 H26 118.9
C26 C27 H27 121.2
C28 C27 C26 117.5(16)
C28 C27 H27 121.2
C27 C28 H28 119.6
C29 C28 C27 120.9(14)
C29 C28 H28 119.6
C28 C29 H29 119.9
C28 C29 C30 120.1(13)
C30 C29 H29 119.9
C25 C30 H30 120.2
C29 C30 C25 119.7(12)
C29 C30 H30 120.2
C31A O7 P1 139.9(19)
C31B O7 P1 111.0(15)
O7 C31A H31A 109.8
O7 C31A H31B 109.8
O7 C31A C32A 109(3)
H31A C31A H31B 108.3
C32A C31A H31A 109.8
C32A C31A H31B 109.8
C31A C32A H32A 109.5
C31A C32A H32B 109.5
C31A C32A H32C 109.5
H32A C32A H32B 109.5
H32A C32A H32C 109.5
H32B C32A H32C 109.5
P1 O8A C33A 152(3)
O8A C33A H33A 113.7
O8A C33A H33B 113.7
H33A C33A H33B 110.9
C34A C33A O8A 90(3)
C34A C33A H33A 113.7
C34A C33A H33B 113.7
C33A C34A H34A 109.5
C33A C34A H34B 109.5
C33A C34A H34C 109.5
H34A C34A H34B 109.5
H34A C34A H34C 109.5
H34B C34A H34C 109.5
O7 C31B H31C 109.0
O7 C31B H31D 109.0
O7 C31B C32B 113(3)
H31C C31B H31D 107.8
C32B C31B H31C 109.0
C32B C31B H31D 109.0
C31B C32B H32D 109.5
C31B C32B H32E 109.5
C31B C32B H32F 109.5
H32D C32B H32E 109.5
H32D C32B H32F 109.5
H32E C32B H32F 109.5
C33B O8B P1 97(2)
O8B C33B H33C 110.0
O8B C33B H33D 110.0
H33C C33B H33D 108.4
C34B C33B O8B 108(3)
C34B C33B H33C 110.0
C34B C33B H33D 110.0
C33B C34B H34D 109.5
C33B C34B H34E 109.5
C33B C34B H34F 109.5
H34D C34B H34E 109.5
H34D C34B H34F 109.5
H34E C34B H34F 109.5

loop_
_geom_bond_atom_site_label_1
_geom_bond_atom_site_label_2
_geom_bond_distance
Fe1 N1 1.899(10)
Fe1 N2 1.914(12)
Fe1 N3 1.908(10)
Fe1 N4 1.908(11)
Fe1 N5 1.925(10)
Fe1 N6 1.922(10)
P1 C1 1.840(16)
P1 O7 1.517(13)
P1 S1A 1.988(10)
P1 O8A 1.44(2)
P1 S1B 1.808(10)
P1 O8B 1.78(3)
F1 B1 1.374(14)
F2 B2 1.351(16)
O1 N1 1.371(11)
O1 B1 1.465(17)
O2 N2 1.374(14)
O2 B2 1.52(2)
O3 N3 1.366(11)
O3 B1 1.475(14)
O4 N4 1.368(12)
O4 B2 1.48(2)
O5 N5 1.381(11)
O5 B1 1.489(16)
O6 N6 1.349(12)
O6 B2 1.447(17)
N1 C1 1.304(16)
N2 C2 1.306(18)
N3 C3 1.276(15)
N4 C4 1.306(16)
N5 C5 1.269(14)
N6 C6 1.292(14)
Cl1 C2 1.688(15)
C1 C2 1.435(19)
C3 C4 1.457(17)
C3 C7 1.539(16)
C4 C13 1.477(17)
C5 C6 1.441(16)
C5 C19 1.475(16)
C6 C25 1.493(16)
C7 C8 1.387(16)
C7 C12 1.362(18)
C8 H8 0.9500
C8 C9 1.401(18)
C9 H9 0.9500
C9 C10 1.35(2)
C10 H10 0.9500
C10 C11 1.409(18)
C11 H11 0.9500
C11 C12 1.393(18)
C12 H12 0.9500
C13 C14 1.382(17)
C13 C18 1.416(18)
C14 H14 0.9500
C14 C15 1.37(2)
C15 H15 0.9500
C15 C16 1.34(2)
C16 H16 0.9500
C16 C17 1.33(2)
C17 H17 0.9500
C17 C18 1.43(2)
C18 H18 0.9500
C19 C20 1.363(18)
C19 C24 1.409(19)
C20 H20 0.9500
C20 C21 1.372(18)
C21 H21 0.9500
C21 C22 1.41(2)
C22 H22 0.9500
C22 C23 1.40(2)
C23 H23 0.9500
C23 C24 1.436(19)
C24 H24 0.9500
C25 C26 1.306(18)
C25 C30 1.401(17)
C26 H26 0.9500
C26 C27 1.41(2)
C27 H27 0.9500
C27 C28 1.37(2)
C28 H28 0.9500
C28 C29 1.36(2)
C29 H29 0.9500
C29 C30 1.368(16)
C30 H30 0.9500
O7 C31A 1.49(4)
O7 C31B 1.50(3)
C31A H31A 0.9900
C31A H31B 0.9900
C31A C32A 1.501(7)
C32A H32A 0.9800
C32A H32B 0.9800
C32A H32C 0.9800
O8A C33A 1.70(3)
C33A H33A 0.9900
C33A H33B 0.9900
C33A C34A 1.496(7)
C34A H34A 0.9800
C34A H34B 0.9800
C34A H34C 0.9800
C31B H31C 0.9900
C31B H31D 0.9900
C31B C32B 1.505(7)
C32B H32D 0.9800
C32B H32E 0.9800
C32B H32F 0.9800
O8B C33B 1.71(3)
C33B H33C 0.9900
C33B H33D 0.9900
C33B C34B 1.496(7)
C34B H34D 0.9800
C34B H34E 0.9800
C34B H34F 0.9800

loop_
_geom_torsion_atom_site_label_1
_geom_torsion_atom_site_label_2
_geom_torsion_atom_site_label_3
_geom_torsion_atom_site_label_4
_geom_torsion
Fe1 N1 C1 P1 -171.1(7)
Fe1 N1 C1 C2 -1.2(17)
Fe1 N2 C2 Cl1 -176.6(7)
Fe1 N2 C2 C1 4.3(16)
Fe1 N3 C3 C4 8.9(14)
Fe1 N3 C3 C7 -166.1(9)
Fe1 N4 C4 C3 2.0(14)
Fe1 N4 C4 C13 -170.7(10)
Fe1 N5 C5 C6 5.8(15)
Fe1 N5 C5 C19 -175.2(10)
Fe1 N6 C6 C5 10.5(15)
Fe1 N6 C6 C25 -167.6(9)
P1 C1 C2 N2 167.5(10)
P1 C1 C2 Cl1 -12(2)
P1 O7 C31A C32A 115(3)
P1 O7 C31B C32B 131(2)
P1 O8A C33A C34A 93(5)
P1 O8B C33B C34B -102(3)
O1 N1 C1 P1 1.7(19)
O1 N1 C1 C2 171.6(11)
O2 N2 C2 Cl1 -9.8(16)
O2 N2 C2 C1 171.1(11)
O3 N3 C3 C4 170.3(10)
O3 N3 C3 C7 -4.7(17)
O4 N4 C4 C3 172.7(10)
O4 N4 C4 C13 0.0(19)
O5 N5 C5 C6 172.6(11)
O5 N5 C5 C19 -8(2)
O6 N6 C6 C5 174.7(11)
O6 N6 C6 C25 -3.5(19)
N1 O1 B1 F1 170.5(9)
N1 O1 B1 O3 51.1(12)
N1 O1 B1 O5 -73.1(12)
N1 C1 C2 N2 -1.9(18)
N1 C1 C2 Cl1 179.0(10)
N2 Fe1 N1 O1 -170.1(9)
N2 Fe1 N1 C1 2.7(11)
N2 O2 B2 F2 169.8(11)
N2 O2 B2 O4 -72.9(13)
N2 O2 B2 O6 50.1(15)
N3 Fe1 N1 O1 -54.8(9)
N3 Fe1 N1 C1 118.0(11)
N3 O3 B1 F1 171.5(10)
N3 O3 B1 O1 -69.4(12)
N3 O3 B1 O5 56.3(13)
N3 C3 C4 N4 -6.7(15)
N3 C3 C4 C13 165.8(12)
N3 C3 C7 C8 -44.2(17)
N3 C3 C7 C12 135.6(13)
N4 Fe1 N1 O1 -112.8(11)
N4 Fe1 N1 C1 60.0(16)
N4 O4 B2 F2 168.1(11)
N4 O4 B2 O2 54.4(13)
N4 O4 B2 O6 -67.7(16)
N4 C4 C13 C14 128.2(14)
N4 C4 C13 C18 -51(2)
N5 Fe1 N1 O1 32.7(9)
N5 Fe1 N1 C1 -154.5(11)
N5 O5 B1 F1 171.4(9)
N5 O5 B1 O1 54.0(12)
N5 O5 B1 O3 -72.0(12)
N5 C5 C6 N6 -10.3(17)
N5 C5 C6 C25 167.8(12)
N5 C5 C19 C20 130.6(15)
N5 C5 C19 C24 -45(2)
N6 Fe1 N1 O1 109.2(9)
N6 Fe1 N1 C1 -78.0(12)
N6 O6 B2 F2 171.6(13)
N6 O6 B2 O2 -72.6(16)
N6 O6 B2 O4 47.9(18)
N6 C6 C25 C26 119.1(17)
N6 C6 C25 C30 -65.2(18)
B1 O1 N1 Fe1 17.9(12)
B1 O1 N1 C1 -154.9(12)
B1 O3 N3 Fe1 13.4(14)
B1 O3 N3 C3 -147.9(11)
B1 O5 N5 Fe1 14.0(12)
B1 O5 N5 C5 -152.6(11)
B2 O2 N2 Fe1 18.6(14)
B2 O2 N2 C2 -147.6(12)
B2 O4 N4 Fe1 14.5(14)
B2 O4 N4 C4 -155.9(12)
B2 O6 N6 Fe1 20.8(17)
B2 O6 N6 C6 -142.8(14)
C1 P1 O7 C31A 113(3)
C1 P1 O7 C31B 121.8(15)
C1 P1 O8A C33A 60(5)
C1 P1 O8B C33B -157.0(17)
C3 C4 C13 C14 -43(2)
C3 C4 C13 C18 137.0(13)
C3 C7 C8 C9 179.9(11)
C3 C7 C12 C11 179.7(11)
C4 C3 C7 C8 141.3(12)
C4 C3 C7 C12 -38.8(17)
C4 C13 C14 C15 179.0(13)
C4 C13 C18 C17 -177.0(13)
C5 C6 C25 C26 -59(2)
C5 C6 C25 C30 116.9(14)
C5 C19 C20 C21 -178.1(13)
C5 C19 C24 C23 -179.4(12)
C6 C5 C19 C20 -50(2)
C6 C5 C19 C24 133.8(13)
C6 C25 C26 C27 178.1(16)
C6 C25 C30 C29 -176.5(11)
C7 C3 C4 N4 168.5(10)
C7 C3 C4 C13 -19.0(19)
C7 C8 C9 C10 -1(2)
C8 C7 C12 C11 -0.5(19)
C8 C9 C10 C11 2(2)
C9 C10 C11 C12 -2(2)
C10 C11 C12 C7 1(2)
C12 C7 C8 C9 0.1(19)
C13 C14 C15 C16 2(2)
C14 C13 C18 C17 3(2)
C14 C15 C16 C17 -5(3)
C15 C16 C17 C18 7(3)
C16 C17 C18 C13 -6(2)
C18 C13 C14 C15 -1(2)
C19 C5 C6 N6 170.6(12)
C19 C5 C6 C25 -11(2)
C19 C20 C21 C22 -3(2)
C20 C19 C24 C23 5(2)
C20 C21 C22 C23 5(2)
C21 C22 C23 C24 -3(2)
C22 C23 C24 C19 -2(2)
C24 C19 C20 C21 -2(2)
C25 C26 C27 C28 -3(3)
C26 C25 C30 C29 -1(2)
C26 C27 C28 C29 2(3)
C27 C28 C29 C30 0(2)
C28 C29 C30 C25 0(2)
C30 C25 C26 C27 2(3)
O7 P1 C1 N1 -45.0(14)
O7 P1 C1 C2 146.5(13)
O7 P1 O8A C33A -55(5)
O7 P1 O8B C33B 98.9(17)
C31A O7 C31B C32B -61(4)
S1A P1 C1 N1 73.7(14)
S1A P1 C1 C2 -94.8(14)
S1A P1 O7 C31A -10(3)
S1A P1 O7 C31B -1.2(16)
S1A P1 O8A C33A -175(4)
S1A P1 O8B C33B -29(3)
O8A P1 C1 N1 -165.5(17)
O8A P1 C1 C2 26.0(19)
O8A P1 O7 C31A -129(3)
O8A P1 O7 C31B -119.6(19)
O8A P1 O8B C33B -25(2)
S1B P1 C1 N1 105.0(13)
S1B P1 C1 C2 -63.4(15)
S1B P1 O7 C31A -26(3)
S1B P1 O7 C31B -17.3(18)
S1B P1 O8A C33A 169(5)
S1B P1 O8B C33B -45.6(19)
C31B O7 C31A C32A 98(5)
O8B P1 C1 N1 -139.7(16)
O8B P1 C1 C2 51.9(16)
O8B P1 O7 C31A -159(3)
O8B P1 O7 C31B -149.6(17)
O8B P1 O8A C33A 8(4)
